data_1506343
loop_
_publ_author_name
'Gong, Huijuan'
'You, Zhen'
'Xian, Qiming'
'Shen, Xing'
'Zou, Huixian'
'Huan, Fei'
'Xu, X.'

_publ_section_title
;
 Study on the Structure and Mutagenicity of a New Disinfection Byproduct
 in Chlorinated Drinking Water
;
_journal_issue 19
_journal_name_full 'Environmental Science &amp; Technology'
_journal_page_first 7499
_journal_paper_doi 10.1021/es0505954
_journal_volume 39
_journal_year 2005
_chemical_formula_sum 'C3 H1.5 Cl1.5 O1.5'
_chemical_formula_weight 114.72
_chemical_name_systematic
; 
 ? 
;
_space_group_IT_number 11
_symmetry_cell_setting monoclinic
_symmetry_space_group_name_Hall '-P 2yb'
_symmetry_space_group_name_H-M 'P 1 21/m 1'
_atom_sites_solution_hydrogens geom
_atom_sites_solution_primary direct
_atom_sites_solution_secondary difmap
_audit_creation_method SHELXL-97
_cell_angle_alpha 90.00
_cell_angle_beta 115.02(3)
_cell_angle_gamma 90.00
_cell_formula_units_Z 4
_cell_length_a 7.8800(16)
_cell_length_b 6.7950(14)
_cell_length_c 8.8350(18)
_cell_measurement_temperature 293(2)
_cell_volume 428.67(18)
_computing_cell_refinement 'CAD4 Software'
_computing_data_collection 'CAD4 Software(Enraf-Nonius,1989)'
_computing_data_reduction 'XCAD4(Harms & Wocadlo,1995)'
_computing_structure_refinement 'SHELXL-97 (Sheldrick, 1997)'
_computing_structure_solution 'SHELXS-97 (Sheldrick, 1990)'
_diffrn_ambient_temperature 293(2)
_diffrn_measured_fraction_theta_full 1.000
_diffrn_measured_fraction_theta_max 1.000
_diffrn_radiation_monochromator graphite
_diffrn_radiation_source 'fine-focus sealed tube'
_diffrn_radiation_type MoK\a
_diffrn_radiation_wavelength 0.71073
_diffrn_reflns_av_R_equivalents 0.0421
_diffrn_reflns_av_sigmaI/netI 0.0211
_diffrn_reflns_limit_h_max 9
_diffrn_reflns_limit_h_min 0
_diffrn_reflns_limit_k_max 8
_diffrn_reflns_limit_k_min 0
_diffrn_reflns_limit_l_max 9
_diffrn_reflns_limit_l_min -10
_diffrn_reflns_number 982
_diffrn_reflns_theta_full 25.97
_diffrn_reflns_theta_max 25.97
_diffrn_reflns_theta_min 2.54
_exptl_absorpt_coefficient_mu 1.028
_exptl_absorpt_correction_type psi-scan
_exptl_crystal_density_diffrn 1.778
_exptl_crystal_density_method 'not measured'
_exptl_crystal_F_000 228
_exptl_crystal_size_max 0.3
_exptl_crystal_size_mid 0.2
_exptl_crystal_size_min 0.2
_refine_diff_density_max 0.724
_refine_diff_density_min -0.888
_refine_diff_density_rms 0.180
_refine_ls_extinction_coef 0.13(4)
_refine_ls_extinction_expression Fc^*^=kFc[1+0.001xFc^2^\l^3^/sin(2\q)]^-1/4^
_refine_ls_extinction_method SHELXL
_refine_ls_goodness_of_fit_ref 2.030
_refine_ls_hydrogen_treatment mixed
_refine_ls_matrix_type full
_refine_ls_number_parameters 71
_refine_ls_number_reflns 918
_refine_ls_number_restraints 0
_refine_ls_restrained_S_all 2.030
_refine_ls_R_factor_all 0.0574
_refine_ls_R_factor_gt 0.0510
_refine_ls_shift/su_max 0.031
_refine_ls_shift/su_mean 0.007
_refine_ls_structure_factor_coef Fsqd
_refine_ls_weighting_details 'calc w=1/[\s^2^(Fo^2^)+(0.1000P)^2^+0.0000P] where P=(Fo^2^+2Fc^2^)/3'
_refine_ls_weighting_scheme calc
_refine_ls_wR_factor_gt 0.2205
_refine_ls_wR_factor_ref 0.2306
_reflns_number_gt 820
_reflns_number_total 918
_reflns_threshold_expression >2sigma(I)
_cod_data_source_file es0505954si20050805_092222.cif
_cod_data_source_block g
_cod_depositor_comments
;
The following automatic conversions were performed:

'_symmetry_cell_setting' value 'Monoclinic' changed to 'monoclinic'
according to /home/saulius/struct/CIF-dictionaries/cif_core.dic
dictionary named 'cif_core.dic' version 2.4.1 from
2010-06-29.

'_exptl_absorpt_correction_type' value 'PSI-scan'
changed to 'psi-scan' according to
/home/saulius/struct/CIF-dictionaries/cif_core.dic dictionary named
'cif_core.dic' version 2.4.1 from 2010-06-29.

Automatic conversion script
Id: cif_fix_values 1715 2011-07-08 13:25:40Z adriana 
;
_cod_original_cell_volume 428.67(15)
_cod_original_sg_symbol_H-M P2(1)/m
_cod_original_formula_sum 'C3 H1.50 Cl1.50 O1.50'
_cod_database_code 1506343

loop_
_symmetry_equiv_pos_as_xyz
'x, y, z'
'-x, y+1/2, -z'
'-x, -y, -z'
'x, -y-1/2, z'

loop_
_atom_site_label
_atom_site_type_symbol
_atom_site_fract_x
_atom_site_fract_y
_atom_site_fract_z
_atom_site_U_iso_or_equiv
_atom_site_adp_type
_atom_site_occupancy
_atom_site_symmetry_multiplicity
_atom_site_calc_flag
_atom_site_refinement_flags
Cl1 Cl 0.17864(18) 0.2500 0.9197(2) 0.0486(6) Uani 1 2 d S
Cl2 Cl -0.51396(15) 0.0364(2) 0.69359(14) 0.0586(6) Uani 1 1 d .
O1 O -0.3939(5) 0.2500 1.0448(5) 0.0509(12) Uani 1 2 d S
O2 O -0.2048(6) 0.2500 0.6034(5) 0.0554(13) Uani 1 2 d S
O3 O 0.0307(5) 0.2500 1.1880(5) 0.0484(11) Uani 1 2 d S
C1 C -0.0280(10) 0.2500 1.3260(8) 0.0603(19) Uani 1 2 d S
H1A H 0.0808 0.2500 1.4308 0.091 Uiso 1 2 calc SR
H1B H -0.1015 0.1346 1.3184 0.091 Uiso 0.50 1 calc PR
H1C H -0.1015 0.3654 1.3184 0.091 Uiso 0.50 1 calc PR
C2 C -0.0950(7) 0.2500 1.0307(6) 0.0340(12) Uani 1 2 d S
C3 C -0.0449(7) 0.2500 0.9007(7) 0.0346(12) Uani 1 2 d S
C4 C -0.2049(7) 0.2500 0.7394(6) 0.0357(12) Uani 1 2 d S
C5 C -0.3792(7) 0.2500 0.7748(6) 0.0354(12) Uani 1 2 d S
C6 C -0.3031(7) 0.2500 0.9650(7) 0.0350(12) Uani 1 2 d S

loop_
_atom_site_aniso_label
_atom_site_aniso_U_11
_atom_site_aniso_U_22
_atom_site_aniso_U_33
_atom_site_aniso_U_23
_atom_site_aniso_U_13
_atom_site_aniso_U_12
Cl1 0.0333(9) 0.0510(10) 0.0692(11) 0.000 0.0290(7) 0.000
Cl2 0.0577(9) 0.0633(10) 0.0557(9) -0.0166(5) 0.0248(6) -0.0258(5)
O1 0.040(2) 0.072(3) 0.048(2) 0.000 0.0254(19) 0.000
O2 0.056(2) 0.076(3) 0.044(2) 0.000 0.030(2) 0.000
O3 0.036(2) 0.069(3) 0.037(2) 0.000 0.0120(16) 0.000
C1 0.056(4) 0.085(5) 0.038(3) 0.000 0.018(3) 0.000
C2 0.033(2) 0.031(2) 0.038(3) 0.000 0.015(2) 0.000
C3 0.027(2) 0.031(2) 0.049(3) 0.000 0.019(2) 0.000
C4 0.039(3) 0.035(2) 0.036(3) 0.000 0.019(2) 0.000
C5 0.032(2) 0.038(3) 0.035(2) 0.000 0.014(2) 0.000
C6 0.032(3) 0.036(3) 0.042(3) 0.000 0.020(2) 0.000

loop_
_atom_type_symbol
_atom_type_description
_atom_type_scat_dispersion_real
_atom_type_scat_dispersion_imag
_atom_type_scat_source
C C 0.0033 0.0016 'International Tables Vol C Tables 4.2.6.8 and 6.1.1.4'
H H 0.0000 0.0000 'International Tables Vol C Tables 4.2.6.8 and 6.1.1.4'
O O 0.0106 0.0060 'International Tables Vol C Tables 4.2.6.8 and 6.1.1.4'
Cl Cl 0.1484 0.1585 'International Tables Vol C Tables 4.2.6.8 and 6.1.1.4'

loop_
_geom_angle_atom_site_label_1
_geom_angle_atom_site_label_2
_geom_angle_atom_site_label_3
_geom_angle
_geom_angle_site_symmetry_3
C2 O3 C1 120.7(4) .
O3 C2 C3 122.0(4) .
O3 C2 C6 128.4(5) .
C3 C2 C6 109.6(4) .
C2 C3 C4 112.7(4) .
C2 C3 Cl1 125.1(4) .
C4 C3 Cl1 122.1(4) .
O2 C4 C3 127.9(5) .
O2 C4 C5 125.7(5) .
C3 C4 C5 106.4(4) .
C6 C5 C4 104.8(4) .
C6 C5 Cl2 109.7(2) .
C4 C5 Cl2 110.8(2) .
C6 C5 Cl2 109.7(2) 4_565
C4 C5 Cl2 110.8(2) 4_565
Cl2 C5 Cl2 110.9(3) 4_565
O1 C6 C2 127.2(5) .
O1 C6 C5 126.4(5) .
C2 C6 C5 106.5(4) .

loop_
_geom_bond_atom_site_label_1
_geom_bond_atom_site_label_2
_geom_bond_distance
_geom_bond_site_symmetry_2
Cl1 C3 1.697(5) .
Cl2 C5 1.762(3) .
O1 C6 1.198(6) .
O2 C4 1.202(6) .
O3 C2 1.323(6) .
O3 C1 1.475(7) .
C2 C3 1.363(7) .
C2 C6 1.490(7) .
C3 C4 1.449(7) .
C4 C5 1.532(7) .
C5 C6 1.527(7) .
C5 Cl2 1.762(3) 4_565
